data_4505467
loop_
_publ_author_name
'Mu, Yajuan'
'Han, Gang'
'Li, Zhen'
'Liu, Xiaoting'
'Hou, Hongwei'
'Fan, Yaoting'

_publ_section_title
;
 Effect of Organic Polycarboxylate Ligands on the Structures of a Series
 of Zinc(II) Coordination Polymers Based on a Conformational Bis-triazole
 Ligand
;
_journal_issue 3
_journal_name_full 'Crystal Growth &amp; Design'
_journal_page_first 1193
_journal_paper_doi 10.1021/cg201180u
_journal_volume 12
_journal_year 2012
_chemical_formula_sum 'C24 H24 N6 O4 Zn'
_chemical_formula_weight 525.86
_chemical_name_systematic
; 
 ? 
;
_space_group_IT_number 2
_symmetry_cell_setting triclinic
_symmetry_space_group_name_Hall '-P 1'
_symmetry_space_group_name_H-M 'P -1'
_atom_sites_solution_hydrogens geom
_atom_sites_solution_primary direct
_atom_sites_solution_secondary difmap
_audit_creation_method SHELXL-97
_cell_angle_alpha 112.94(3)
_cell_angle_beta 97.04(3)
_cell_angle_gamma 105.01(3)
_cell_formula_units_Z 2
_cell_length_a 10.293(2)
_cell_length_b 10.613(2)
_cell_length_c 12.534(3)
_cell_measurement_reflns_used 3543
_cell_measurement_temperature 293(2)
_cell_measurement_theta_max 27.8644
_cell_measurement_theta_min 2.1163
_cell_volume 1178.8(6)
_computing_cell_refinement 'CrystalClear (Rigaku/MSC Inc., 2006)'
_computing_data_collection 'CrystalClear (Rigaku/MSC Inc., 2006)'
_computing_data_reduction 'CrystalClear (Rigaku/MSC Inc., 2006)'
_computing_molecular_graphics 'SHELXTL (Sheldrick, 2008)'
_computing_publication_material 'SHELXTL (Sheldrick, 2008)'
_computing_structure_refinement 'SHELXS-97 (Sheldrick, 2008)'
_computing_structure_solution 'SHELXS-97 (Sheldrick, 2008)'
_diffrn_ambient_temperature 293(2)
_diffrn_measured_fraction_theta_full 0.968
_diffrn_measured_fraction_theta_max 0.968
_diffrn_measurement_device_type 'Rigaku Saturn'
_diffrn_measurement_method \w
_diffrn_radiation_monochromator graphite
_diffrn_radiation_source 'fine-focus sealed tube'
_diffrn_radiation_type MoK\a
_diffrn_radiation_wavelength 0.71073
_diffrn_reflns_av_R_equivalents 0.0375
_diffrn_reflns_av_sigmaI/netI 0.0577
_diffrn_reflns_limit_h_max 12
_diffrn_reflns_limit_h_min -12
_diffrn_reflns_limit_k_max 12
_diffrn_reflns_limit_k_min -12
_diffrn_reflns_limit_l_max 13
_diffrn_reflns_limit_l_min -14
_diffrn_reflns_number 7789
_diffrn_reflns_theta_full 25.00
_diffrn_reflns_theta_max 25.00
_diffrn_reflns_theta_min 2.16
_exptl_absorpt_coefficient_mu 1.086
_exptl_absorpt_correction_T_max 0.8286
_exptl_absorpt_correction_T_min 0.8121
_exptl_absorpt_correction_type multi-scan
_exptl_absorpt_process_details 'CrystalClear (Rigaku/MSC Inc., 2006)'
_exptl_crystal_colour Colorless
_exptl_crystal_density_diffrn 1.481
_exptl_crystal_density_method 'not measured'
_exptl_crystal_description block
_exptl_crystal_F_000 544
_exptl_crystal_size_max 0.20
_exptl_crystal_size_mid 0.20
_exptl_crystal_size_min 0.18
_refine_diff_density_max 1.611
_refine_diff_density_min -0.472
_refine_diff_density_rms 0.105
_refine_ls_extinction_method none
_refine_ls_goodness_of_fit_ref 1.123
_refine_ls_hydrogen_treatment constr
_refine_ls_matrix_type full
_refine_ls_number_parameters 320
_refine_ls_number_reflns 4018
_refine_ls_number_restraints 0
_refine_ls_restrained_S_all 1.123
_refine_ls_R_factor_all 0.0846
_refine_ls_R_factor_gt 0.0744
_refine_ls_shift/su_max 0.000
_refine_ls_shift/su_mean 0.000
_refine_ls_structure_factor_coef Fsqd
_refine_ls_weighting_details 'calc w=1/[\s^2^(Fo^2^)+(0.1041P)^2^+2.7391P] where P=(Fo^2^+2Fc^2^)/3'
_refine_ls_weighting_scheme calc
_refine_ls_wR_factor_gt 0.2020
_refine_ls_wR_factor_ref 0.2104
_reflns_number_gt 3449
_reflns_number_total 4018
_reflns_threshold_expression >2sigma(I)
_cod_data_source_file cg201180u_si_002.cif
_cod_data_source_block 1
_cod_depositor_comments
;
The following automatic conversions were performed:

'_symmetry_cell_setting' value 'Triclinic' changed to 'triclinic'
according to /home/saulius/struct/CIF-dictionaries/cif_core.dic
dictionary named 'cif_core.dic' version 2.4.1 from
2010-06-29.

'_exptl_absorpt_correction_type' value 'Multi-scan'
changed to 'multi-scan' according to
/home/saulius/struct/CIF-dictionaries/cif_core.dic dictionary named
'cif_core.dic' version 2.4.1 from 2010-06-29.

Automatic conversion script
Id: cif_fix_values 1715 2011-07-08 13:25:40Z adriana 
;
_cod_original_sg_symbol_H-M P-1
_cod_database_code 4505467

loop_
_symmetry_equiv_pos_as_xyz
'x, y, z'
'-x, -y, -z'

loop_
_atom_site_label
_atom_site_type_symbol
_atom_site_fract_x
_atom_site_fract_y
_atom_site_fract_z
_atom_site_U_iso_or_equiv
_atom_site_adp_type
_atom_site_occupancy
_atom_site_symmetry_multiplicity
_atom_site_calc_flag
_atom_site_refinement_flags
Zn1 Zn 0.89579(7) 0.89027(8) 0.68630(6) 0.0361(3) Uani 1 1 d .
N1 N 0.9063(5) 0.8489(5) 0.8305(4) 0.0377(11) Uani 1 1 d .
N2 N 0.9731(6) 0.7923(7) 0.9775(5) 0.0520(15) Uani 1 1 d .
N3 N 0.8358(4) 0.7677(5) 0.9576(4) 0.0287(10) Uani 1 1 d .
N4 N -0.0368(5) 0.0920(6) 0.6962(5) 0.0414(12) Uani 1 1 d .
N5 N 0.0183(6) 0.3329(6) 0.7616(6) 0.0555(15) Uani 1 1 d .
N6 N 0.1033(5) 0.2810(6) 0.6920(4) 0.0389(12) Uani 1 1 d .
C1 C 0.6200(6) 0.8439(7) 0.6470(5) 0.0354(13) Uani 1 1 d .
C2 C 0.4660(5) 0.7672(7) 0.5895(5) 0.0363(13) Uani 1 1 d .
C3 C 0.4156(6) 0.6321(7) 0.4908(6) 0.0417(14) Uani 1 1 d .
H3 H 0.4771 0.5873 0.4580 0.050 Uiso 1 1 calc R
C4 C 0.2734(7) 0.5636(7) 0.4410(7) 0.0517(17) Uani 1 1 d .
H4 H 0.2399 0.4727 0.3755 0.062 Uiso 1 1 calc R
C5 C 0.1812(6) 0.6308(7) 0.4890(6) 0.0436(15) Uani 1 1 d .
H5 H 0.0862 0.5851 0.4545 0.052 Uiso 1 1 calc R
C6 C 0.2289(6) 0.7644(7) 0.5871(5) 0.0353(13) Uani 1 1 d .
C7 C 0.1321(5) 0.8378(7) 0.6445(5) 0.0350(13) Uani 1 1 d .
C8 C 0.3740(5) 0.8340(6) 0.6390(5) 0.0313(12) Uani 1 1 d .
H8 H 0.4073 0.9238 0.7058 0.038 Uiso 1 1 calc R
C9 C 0.7966(6) 0.8020(8) 0.8683(6) 0.0478(16) Uani 1 1 d .
H9 H 0.7062 0.7940 0.8378 0.057 Uiso 1 1 calc R
C10 C 1.0112(6) 0.8419(8) 0.9009(6) 0.0511(17) Uani 1 1 d .
H10 H 1.1028 0.8697 0.8959 0.061 Uiso 1 1 calc R
C11 C 0.7442(7) 0.7081(8) 1.0198(6) 0.0453(15) Uani 1 1 d .
H11A H 0.7377 0.7870 1.0894 0.054 Uiso 1 1 calc R
H11B H 0.7833 0.6488 1.0471 0.054 Uiso 1 1 calc R
C12 C 0.6014(6) 0.6175(7) 0.9381(5) 0.0406(14) Uani 1 1 d .
C13 C 0.5779(6) 0.4741(7) 0.8586(6) 0.0382(13) Uani 1 1 d .
C14 C 0.6906(8) 0.4069(8) 0.8588(7) 0.0578(19) Uani 1 1 d .
H14A H 0.7439 0.4217 0.8043 0.087 Uiso 1 1 calc R
H14B H 0.6491 0.3047 0.8341 0.087 Uiso 1 1 calc R
H14C H 0.7505 0.4517 0.9379 0.087 Uiso 1 1 calc R
C15 C 0.4489(6) 0.3927(6) 0.7751(5) 0.0378(13) Uani 1 1 d .
C16 C 0.4210(8) 0.2340(7) 0.6894(7) 0.0540(17) Uani 1 1 d .
H16A H 0.5077 0.2170 0.6844 0.081 Uiso 1 1 calc R
H16B H 0.3704 0.2133 0.6115 0.081 Uiso 1 1 calc R
H16C H 0.3672 0.1720 0.7186 0.081 Uiso 1 1 calc R
C17 C 0.3472(6) 0.4584(7) 0.7702(5) 0.0366(13) Uani 1 1 d .
C18 C 0.3704(6) 0.6015(7) 0.8531(6) 0.0393(14) Uani 1 1 d .
C19 C 0.2577(8) 0.6710(8) 0.8535(7) 0.0569(18) Uani 1 1 d .
H19A H 0.2600 0.7312 0.9346 0.085 Uiso 1 1 calc R
H19B H 0.1684 0.5963 0.8155 0.085 Uiso 1 1 calc R
H19C H 0.2739 0.7291 0.8108 0.085 Uiso 1 1 calc R
C20 C 0.4992(7) 0.6821(6) 0.9371(5) 0.0386(14) Uani 1 1 d .
C21 C 0.5265(9) 0.8409(8) 1.0190(7) 0.061(2) Uani 1 1 d .
H21A H 0.4704 0.8477 1.0754 0.092 Uiso 1 1 calc R
H21B H 0.5035 0.8887 0.9720 0.092 Uiso 1 1 calc R
H21C H 0.6229 0.8866 1.0612 0.092 Uiso 1 1 calc R
C22 C 0.2161(6) 0.3766(7) 0.6692(6) 0.0435(15) Uani 1 1 d .
H22A H 0.1826 0.4466 0.6534 0.052 Uiso 1 1 calc R
H22B H 0.2394 0.3185 0.5976 0.052 Uiso 1 1 calc R
C23 C 0.0688(6) 0.1412(7) 0.6557(6) 0.0436(15) Uani 1 1 d .
H23 H 0.1125 0.0834 0.6076 0.052 Uiso 1 1 calc R
C24 C -0.0644(7) 0.2126(8) 0.7599(7) 0.0514(17) Uani 1 1 d .
H24 H -0.1353 0.2120 0.7994 0.062 Uiso 1 1 calc R
O1 O 0.7008(4) 0.7827(5) 0.5926(4) 0.0440(11) Uani 1 1 d .
O2 O 0.6613(4) 0.9574(5) 0.7398(4) 0.0552(13) Uani 1 1 d .
O3 O 0.0038(4) 0.7843(5) 0.5861(4) 0.0468(11) Uani 1 1 d .
O4 O 0.1767(4) 0.9459(5) 0.7434(4) 0.0472(11) Uani 1 1 d .

loop_
_atom_site_aniso_label
_atom_site_aniso_U_11
_atom_site_aniso_U_22
_atom_site_aniso_U_33
_atom_site_aniso_U_23
_atom_site_aniso_U_13
_atom_site_aniso_U_12
Zn1 0.0228(4) 0.0442(4) 0.0419(4) 0.0185(3) 0.0103(3) 0.0119(3)
N1 0.026(2) 0.043(3) 0.044(3) 0.018(2) 0.011(2) 0.010(2)
N2 0.034(3) 0.074(4) 0.061(4) 0.041(3) 0.010(3) 0.020(3)
N3 0.020(2) 0.030(2) 0.037(2) 0.018(2) 0.0059(19) 0.0061(18)
N4 0.031(3) 0.044(3) 0.050(3) 0.021(3) 0.011(2) 0.014(2)
N5 0.051(4) 0.045(3) 0.085(4) 0.034(3) 0.034(3) 0.022(3)
N6 0.031(3) 0.046(3) 0.041(3) 0.023(2) 0.006(2) 0.010(2)
C1 0.021(3) 0.046(3) 0.047(3) 0.024(3) 0.012(2) 0.015(3)
C2 0.015(3) 0.045(3) 0.044(3) 0.015(3) 0.009(2) 0.009(2)
C3 0.031(3) 0.044(3) 0.051(4) 0.016(3) 0.016(3) 0.019(3)
C4 0.041(4) 0.038(3) 0.060(4) 0.005(3) 0.007(3) 0.015(3)
C5 0.023(3) 0.046(4) 0.054(4) 0.020(3) 0.005(3) 0.004(3)
C6 0.019(3) 0.045(3) 0.038(3) 0.016(3) 0.004(2) 0.009(2)
C7 0.019(3) 0.047(3) 0.038(3) 0.018(3) 0.007(2) 0.011(2)
C8 0.022(3) 0.038(3) 0.038(3) 0.018(2) 0.010(2) 0.012(2)
C9 0.028(3) 0.069(5) 0.051(4) 0.034(4) 0.007(3) 0.012(3)
C10 0.023(3) 0.071(5) 0.061(4) 0.031(4) 0.012(3) 0.015(3)
C11 0.040(4) 0.061(4) 0.038(3) 0.027(3) 0.014(3) 0.011(3)
C12 0.032(3) 0.051(4) 0.041(3) 0.025(3) 0.009(3) 0.009(3)
C13 0.033(3) 0.049(4) 0.044(3) 0.029(3) 0.015(3) 0.016(3)
C14 0.049(4) 0.064(5) 0.070(5) 0.033(4) 0.015(4) 0.030(4)
C15 0.040(3) 0.039(3) 0.036(3) 0.017(3) 0.016(3) 0.013(3)
C16 0.052(4) 0.041(4) 0.065(5) 0.021(3) 0.016(4) 0.014(3)
C17 0.033(3) 0.042(3) 0.038(3) 0.021(3) 0.010(2) 0.011(3)
C18 0.036(3) 0.048(4) 0.045(3) 0.028(3) 0.015(3) 0.016(3)
C19 0.050(4) 0.062(5) 0.069(5) 0.031(4) 0.015(4) 0.032(4)
C20 0.042(3) 0.036(3) 0.036(3) 0.016(3) 0.012(3) 0.010(3)
C21 0.060(5) 0.042(4) 0.068(5) 0.012(4) 0.016(4) 0.015(4)
C22 0.035(3) 0.051(4) 0.041(3) 0.025(3) 0.006(3) 0.002(3)
C23 0.028(3) 0.052(4) 0.048(4) 0.020(3) 0.015(3) 0.009(3)
C24 0.041(4) 0.062(4) 0.070(5) 0.037(4) 0.027(3) 0.025(3)
O1 0.0193(19) 0.058(3) 0.051(3) 0.019(2) 0.0090(18) 0.0155(19)
O2 0.024(2) 0.058(3) 0.060(3) 0.008(2) 0.002(2) 0.009(2)
O3 0.023(2) 0.066(3) 0.044(2) 0.015(2) 0.0071(18) 0.017(2)
O4 0.027(2) 0.056(3) 0.050(3) 0.012(2) 0.0108(19) 0.017(2)

loop_
_atom_type_symbol
_atom_type_description
_atom_type_scat_dispersion_real
_atom_type_scat_dispersion_imag
_atom_type_scat_source
C C 0.0033 0.0016 'International Tables Vol C Tables 4.2.6.8 and 6.1.1.4'
H H 0.0000 0.0000 'International Tables Vol C Tables 4.2.6.8 and 6.1.1.4'
N N 0.0061 0.0033 'International Tables Vol C Tables 4.2.6.8 and 6.1.1.4'
O O 0.0106 0.0060 'International Tables Vol C Tables 4.2.6.8 and 6.1.1.4'
Zn Zn 0.2839 1.4301 'International Tables Vol C Tables 4.2.6.8 and 6.1.1.4'

loop_
_geom_angle_atom_site_label_1
_geom_angle_atom_site_label_2
_geom_angle_atom_site_label_3
_geom_angle
_geom_angle_site_symmetry_1
_geom_angle_site_symmetry_3
O1 Zn1 O3 103.97(18) . 1_655
O1 Zn1 N1 104.1(2) . .
O3 Zn1 N1 106.6(2) 1_655 .
O1 Zn1 N4 112.1(2) . 1_665
O3 Zn1 N4 104.6(2) 1_655 1_665
N1 Zn1 N4 123.8(2) . 1_665
C9 N1 C10 103.0(5) . .
C9 N1 Zn1 124.4(4) . .
C10 N1 Zn1 132.2(4) . .
C10 N2 N3 104.2(5) . .
N2 N3 C9 108.5(5) . .
N2 N3 C11 125.1(5) . .
C9 N3 C11 126.4(5) . .
C23 N4 C24 103.0(5) . .
C23 N4 Zn1 125.0(4) . 1_445
C24 N4 Zn1 130.9(4) . 1_445
C24 N5 N6 102.1(5) . .
C23 N6 N5 109.5(5) . .
C23 N6 C22 128.1(6) . .
N5 N6 C22 122.4(5) . .
O2 C1 O1 123.9(5) . .
O2 C1 C2 120.3(5) . .
O1 C1 C2 115.8(5) . .
C3 C2 C8 119.9(5) . .
C3 C2 C1 121.6(5) . .
C8 C2 C1 118.5(5) . .
C4 C3 C2 120.2(5) . .
C4 C3 H3 119.9 . .
C2 C3 H3 119.9 . .
C5 C4 C3 120.1(6) . .
C5 C4 H4 120.0 . .
C3 C4 H4 120.0 . .
C6 C5 C4 120.7(6) . .
C6 C5 H5 119.7 . .
C4 C5 H5 119.7 . .
C5 C6 C8 119.4(5) . .
C5 C6 C7 122.2(5) . .
C8 C6 C7 118.3(5) . .
O4 C7 O3 122.6(5) . .
O4 C7 C6 120.4(5) . .
O3 C7 C6 116.9(5) . .
C2 C8 C6 119.7(5) . .
C2 C8 H8 120.2 . .
C6 C8 H8 120.2 . .
N1 C9 N3 110.0(5) . .
N1 C9 H9 125.0 . .
N3 C9 H9 125.0 . .
N2 C10 N1 114.2(6) . .
N2 C10 H10 122.9 . .
N1 C10 H10 122.9 . .
N3 C11 C12 110.7(5) . .
N3 C11 H11A 109.5 . .
C12 C11 H11A 109.5 . .
N3 C11 H11B 109.5 . .
C12 C11 H11B 109.5 . .
H11A C11 H11B 108.1 . .
C13 C12 C20 121.6(6) . .
C13 C12 C11 118.8(6) . .
C20 C12 C11 119.4(6) . .
C12 C13 C15 119.2(5) . .
C12 C13 C14 121.0(6) . .
C15 C13 C14 119.8(6) . .
C13 C14 H14A 109.5 . .
C13 C14 H14B 109.5 . .
H14A C14 H14B 109.5 . .
C13 C14 H14C 109.5 . .
H14A C14 H14C 109.5 . .
H14B C14 H14C 109.5 . .
C13 C15 C17 119.7(6) . .
C13 C15 C16 119.5(6) . .
C17 C15 C16 120.8(6) . .
C15 C16 H16A 109.5 . .
C15 C16 H16B 109.5 . .
H16A C16 H16B 109.5 . .
C15 C16 H16C 109.5 . .
H16A C16 H16C 109.5 . .
H16B C16 H16C 109.5 . .
C18 C17 C15 120.6(5) . .
C18 C17 C22 120.0(6) . .
C15 C17 C22 119.3(6) . .
C17 C18 C20 119.4(6) . .
C17 C18 C19 121.1(6) . .
C20 C18 C19 119.5(6) . .
C18 C19 H19A 109.5 . .
C18 C19 H19B 109.5 . .
H19A C19 H19B 109.5 . .
C18 C19 H19C 109.5 . .
H19A C19 H19C 109.5 . .
H19B C19 H19C 109.5 . .
C12 C20 C18 119.4(6) . .
C12 C20 C21 121.9(6) . .
C18 C20 C21 118.5(6) . .
C20 C21 H21A 109.5 . .
C20 C21 H21B 109.5 . .
H21A C21 H21B 109.5 . .
C20 C21 H21C 109.5 . .
H21A C21 H21C 109.5 . .
H21B C21 H21C 109.5 . .
N6 C22 C17 114.8(5) . .
N6 C22 H22A 108.6 . .
C17 C22 H22A 108.6 . .
N6 C22 H22B 108.6 . .
C17 C22 H22B 108.6 . .
H22A C22 H22B 107.5 . .
N6 C23 N4 111.2(6) . .
N6 C23 H23 124.4 . .
N4 C23 H23 124.4 . .
N5 C24 N4 114.1(6) . .
N5 C24 H24 122.9 . .
N4 C24 H24 122.9 . .
C1 O1 Zn1 109.9(4) . .
C7 O3 Zn1 109.0(4) . 1_455

loop_
_geom_bond_atom_site_label_1
_geom_bond_atom_site_label_2
_geom_bond_distance
_geom_bond_site_symmetry_2
Zn1 O1 1.975(4) .
Zn1 O3 1.991(4) 1_655
Zn1 N1 2.016(5) .
Zn1 N4 2.021(5) 1_665
N1 C9 1.331(8) .
N1 C10 1.345(8) .
N2 C10 1.316(9) .
N2 N3 1.342(7) .
N3 C9 1.353(8) .
N3 C11 1.468(7) .
N4 C23 1.327(8) .
N4 C24 1.343(9) .
N4 Zn1 2.021(5) 1_445
N5 C24 1.329(9) .
N5 N6 1.375(7) .
N6 C23 1.302(8) .
N6 C22 1.468(8) .
C1 O2 1.228(7) .
C1 O1 1.285(7) .
C1 C2 1.513(8) .
C2 C3 1.390(8) .
C2 C8 1.391(8) .
C3 C4 1.390(9) .
C3 H3 0.9300 .
C4 C5 1.388(9) .
C4 H4 0.9300 .
C5 C6 1.377(9) .
C5 H5 0.9300 .
C6 C8 1.419(8) .
C6 C7 1.503(8) .
C7 O4 1.242(7) .
C7 O3 1.286(7) .
C8 H8 0.9300 .
C9 H9 0.9300 .
C10 H10 0.9300 .
C11 C12 1.505(8) .
C11 H11A 0.9700 .
C11 H11B 0.9700 .
C12 C13 1.391(9) .
C12 C20 1.397(9) .
C13 C15 1.402(9) .
C13 C14 1.511(9) .
C14 H14A 0.9600 .
C14 H14B 0.9600 .
C14 H14C 0.9600 .
C15 C17 1.408(8) .
C15 C16 1.529(9) .
C16 H16A 0.9600 .
C16 H16B 0.9600 .
C16 H16C 0.9600 .
C17 C18 1.401(9) .
C17 C22 1.514(8) .
C18 C20 1.403(9) .
C18 C19 1.527(9) .
C19 H19A 0.9600 .
C19 H19B 0.9600 .
C19 H19C 0.9600 .
C20 C21 1.520(9) .
C21 H21A 0.9600 .
C21 H21B 0.9600 .
C21 H21C 0.9600 .
C22 H22A 0.9700 .
C22 H22B 0.9700 .
C23 H23 0.9300 .
C24 H24 0.9300 .
O3 Zn1 1.991(4) 1_455

loop_
_geom_torsion_atom_site_label_1
_geom_torsion_atom_site_label_2
_geom_torsion_atom_site_label_3
_geom_torsion_atom_site_label_4
_geom_torsion
_geom_torsion_site_symmetry_1
_geom_torsion_site_symmetry_4
O1 Zn1 N1 C9 -19.5(6) . .
O3 Zn1 N1 C9 -129.1(5) 1_655 .
N4 Zn1 N1 C9 109.8(6) 1_665 .
O1 Zn1 N1 C10 151.2(6) . .
O3 Zn1 N1 C10 41.6(6) 1_655 .
N4 Zn1 N1 C10 -79.5(7) 1_665 .
C10 N2 N3 C9 0.8(7) . .
C10 N2 N3 C11 178.5(6) . .
C24 N5 N6 C23 -0.4(7) . .
C24 N5 N6 C22 -178.8(6) . .
O2 C1 C2 C3 -174.0(6) . .
O1 C1 C2 C3 6.1(9) . .
O2 C1 C2 C8 4.9(9) . .
O1 C1 C2 C8 -175.0(5) . .
C8 C2 C3 C4 0.3(10) . .
C1 C2 C3 C4 179.2(6) . .
C2 C3 C4 C5 0.7(11) . .
C3 C4 C5 C6 -1.0(11) . .
C4 C5 C6 C8 0.3(10) . .
C4 C5 C6 C7 -177.5(6) . .
C5 C6 C7 O4 168.3(6) . .
C8 C6 C7 O4 -9.6(9) . .
C5 C6 C7 O3 -12.3(9) . .
C8 C6 C7 O3 169.8(5) . .
C3 C2 C8 C6 -0.9(9) . .
C1 C2 C8 C6 -179.8(5) . .
C5 C6 C8 C2 0.6(9) . .
C7 C6 C8 C2 178.6(5) . .
C10 N1 C9 N3 -0.4(8) . .
Zn1 N1 C9 N3 172.6(4) . .
N2 N3 C9 N1 -0.2(8) . .
C11 N3 C9 N1 -178.0(6) . .
N3 N2 C10 N1 -1.1(8) . .
C9 N1 C10 N2 0.9(8) . .
Zn1 N1 C10 N2 -171.2(5) . .
N2 N3 C11 C12 -147.4(6) . .
C9 N3 C11 C12 30.0(9) . .
N3 C11 C12 C13 82.4(7) . .
N3 C11 C12 C20 -92.5(7) . .
C20 C12 C13 C15 0.3(9) . .
C11 C12 C13 C15 -174.5(5) . .
C20 C12 C13 C14 178.5(6) . .
C11 C12 C13 C14 3.7(9) . .
C12 C13 C15 C17 2.2(9) . .
C14 C13 C15 C17 -176.0(6) . .
C12 C13 C15 C16 -178.5(6) . .
C14 C13 C15 C16 3.3(9) . .
C13 C15 C17 C18 -4.1(9) . .
C16 C15 C17 C18 176.6(6) . .
C13 C15 C17 C22 171.7(5) . .
C16 C15 C17 C22 -7.6(9) . .
C15 C17 C18 C20 3.6(9) . .
C22 C17 C18 C20 -172.2(5) . .
C15 C17 C18 C19 -176.3(6) . .
C22 C17 C18 C19 7.9(9) . .
C13 C12 C20 C18 -0.9(9) . .
C11 C12 C20 C18 173.9(5) . .
C13 C12 C20 C21 -176.6(6) . .
C11 C12 C20 C21 -1.8(9) . .
C17 C18 C20 C12 -1.1(9) . .
C19 C18 C20 C12 178.8(6) . .
C17 C18 C20 C21 174.8(6) . .
C19 C18 C20 C21 -5.3(9) . .
C23 N6 C22 C17 -98.9(8) . .
N5 N6 C22 C17 79.2(8) . .
C18 C17 C22 N6 -96.7(7) . .
C15 C17 C22 N6 87.5(7) . .
N5 N6 C23 N4 0.2(7) . .
C22 N6 C23 N4 178.4(5) . .
C24 N4 C23 N6 0.1(7) . .
Zn1 N4 C23 N6 -169.2(4) 1_445 .
N6 N5 C24 N4 0.5(8) . .
C23 N4 C24 N5 -0.4(8) . .
Zn1 N4 C24 N5 168.0(5) 1_445 .
O2 C1 O1 Zn1 4.1(8) . .
C2 C1 O1 Zn1 -176.1(4) . .
O3 Zn1 O1 C1 -178.2(4) 1_655 .
N1 Zn1 O1 C1 70.3(4) . .
N4 Zn1 O1 C1 -65.7(4) 1_665 .
O4 C7 O3 Zn1 -5.1(8) . 1_455
C6 C7 O3 Zn1 175.5(4) . 1_455
